data_4062572
loop_
_publ_author_name
'Dorogov, Konstantin Yu.'
'Dumont, Elise'
'Ho, Nam-Nhat'
'Churakov, Andrei V.'
'Kuzmina, Lyudmila G.'
'Poblet, Josep-Maria'
'Schultz, Arthur J.'
'Howard, Judith A. K.'
'Bau, Robert'
'Lledos, Agusti'
'Nikonov, Georgii I.'

_publ_contact_author
; Dr Georgii I. Nikonov
  Department of Chemistry, Moscow State University
  Vorob'evy Gory, Moscow 119899, Russia
;
_publ_section_title
'Neutron and X-ray Diffraction Studies and DFT Calculations of Asymmetric Bis(silyl) Niobocene Hydrides'
_journal_issue 12
_journal_name_full Organometallics
_journal_page_first 2845
_journal_page_last 2847
_journal_paper_doi 10.1021/om034239a
_journal_volume 23
_journal_year 2004
_chemical_formula_sum 'C14.01 H23.03 Cl Nb Si2'
_chemical_formula_weight 376.00
_chemical_name_common
;  
(dimethylsilyl)(dimethylchlorosilyl)niobocene hydrid 
;
_chemical_name_systematic
;  
bis(cyclopentadienyl)(dimethylsilyl)
(dimethylchlorosilyl)(hydrido) niobium (V) 
;
_space_group_IT_number 14
_space_group_name_Hall '-P 2ybc'
_space_group_name_H-M_alt 'P 1 21/c 1'
_symmetry_cell_setting monoclinic
_symmetry_space_group_name_H-M 'P 1 21/c 1'
_audit_creation_date 2004-04-16T09:30
_audit_creation_method 'from EXP file using GSAS2CIF'
_audit_update_record ' 2004-04-16T09:30  Initial CIF as created by GSAS2CIF'
_cell_angle_alpha 90.0
_cell_angle_beta 93.6270(20)
_cell_angle_gamma 90.0
_cell_formula_units_Z 4
_cell_length_a 13.6876(4)
_cell_length_b 8.57670(30)
_cell_length_c 14.5354(4)
_cell_volume 1702.96(9)
_computing_structure_refinement GSAS
_pd_block_id 2004-04-16T09:30|NBH100_phase1|Arthur_J._Schultz||
_pd_phase_name 'NbH 100 K'
_refine_ls_goodness_of_fit_all 1.43
_refine_ls_matrix_type full
_refine_ls_number_parameters 294
_refine_ls_number_restraints 22
_refine_ls_shift/su_max 0.03
_refine_ls_shift/su_mean 0.00
_cod_data_source_file om034239asi20040421_035914-EDITED.cif
_cod_data_source_block NBH100_phase_1
_cod_depositor_comments
;
The following automatic conversions were performed:

data item '_geom_angle_publ_flag' value 'N' was changed to 'n' in
accordance with the built-in table derived from the CIF Core
dictionary named 'cif_core.dic' version 2.4.5 last updated on
2014-11-21 (93 times).

data item '_geom_bond_publ_flag' value 'N' was changed to 'n' in
accordance with the built-in table derived from the CIF Core
dictionary named 'cif_core.dic' version 2.4.5 last updated on
2014-11-21 (144 times).

Automatic conversion script
Id: cif_fix_values 7556 2019-12-06 15:28:31Z antanas 
;
_cod_original_cell_volume 1702.9574
_cod_original_sg_symbol_H-M 'P 21/c'
_cod_database_code 4062572

loop_
_symmetry_equiv_pos_site_id
_symmetry_equiv_pos_as_xyz
1 +x,+y,+z
2 -x,+y+1/2,-z+1/2
-1 -x,-y,-z
-2 +x,-y+1/2,+z+1/2

loop_
_atom_site_aniso_label
_atom_site_aniso_U_11
_atom_site_aniso_U_12
_atom_site_aniso_U_13
_atom_site_aniso_U_22
_atom_site_aniso_U_23
_atom_site_aniso_U_33
Nb 0.01429(9) -0.00039(5) 0.00253(6) 0.01514(10) -0.00102(5) 0.01099(10)
Si1 0.01761(23) -0.00255(22) 0.00112(19) 0.03794(33) -0.01155(23) 0.02785(27)
Si2 0.01845(22) 0.00099(18) -0.00026(18) 0.01562(26) 0.00261(18) 0.02410(26)
Cl 0.02463(22) -0.00039(18) -0.00638(18) 0.01708(22) -0.00230(19) 0.04549(29)
C1 0.0300(9) -0.0016(8) 0.0107(7) 0.0227(10) 0.0034(7) 0.0192(8)
C2 0.0362(10) 0.0034(8) 0.0088(7) 0.0207(9) 0.0049(7) 0.0167(8)
C3 0.0299(9) 0.0038(8) 0.0018(7) 0.0245(9) 0.0017(7) 0.0129(7)
C4 0.0286(8) 0.0024(8) 0.0035(6) 0.0231(10) -0.0015(7) 0.0125(8)
C5 0.0272(9) 0.0014(7) 0.0102(7) 0.0242(10) 0.0022(6) 0.0140(8)
C6 0.0229(8) 0.0022(8) 0.0067(6) 0.0340(11) -0.0074(7) 0.0168(8)
C7 0.0216(8) 0.0012(7) 0.0091(6) 0.0256(10) -0.0058(7) 0.0213(9)
C8 0.0185(8) 0.0025(7) 0.0067(7) 0.0283(10) -0.0013(7) 0.0220(8)
C9 0.0235(8) -0.0017(8) 0.0113(6) 0.0290(11) 0.0015(8) 0.0213(8)
C10 0.0280(9) 0.0026(8) 0.0085(7) 0.0361(10) 0.0007(7) 0.0137(8)
C11 0.0151(9) -0.0045(10) 0.0071(8) 0.0524(14) -0.0097(12) 0.0414(13)
C12 0.0185(10) 0.0080(10) -0.0075(8) 0.0595(18) -0.0122(10) 0.0178(11)
C13 0.0328(10) 0.0010(9) -0.0004(8) 0.0304(11) 0.0155(9) 0.0354(11)
C14 0.0271(9) 0.0047(8) 0.0044(8) 0.0221(10) -0.0029(8) 0.0401(11)

loop_
_atom_site_type_symbol
_atom_site_label
_atom_site_fract_x
_atom_site_fract_y
_atom_site_fract_z
_atom_site_occupancy
_atom_site_thermal_displace_type
_atom_site_U_iso_or_equiv
_atom_site_symmetry_multiplicity
Nb Nb 0.207664(10) 0.576694(16) 0.116803(9) 1.0 Uani 0.0134 4
Si Si1 0.376865(35) 0.66900(7) 0.19800(4) 1.0 Uani 0.02782 4
Si Si2 0.215160(33) 0.27431(6) 0.113058(33) 1.0 Uani 0.01946 4
Cl Cl 0.087327(33) 0.16122(5) 0.04482(4) 1.0 Uani 0.02943 4
C C1 0.29237(13) 0.72311(23) 0.00651(12) 1.0 Uani 0.02357 4
C C2 0.19154(13) 0.76312(22) -0.00502(11) 1.0 Uani 0.02425 4
C C3 0.13853(14) 0.62735(22) -0.03509(11) 1.0 Uani 0.02242 4
C C4 0.20580(13) 0.50405(22) -0.04301(11) 1.0 Uani 0.0213 4
C C5 0.30090(14) 0.56193(21) -0.01673(12) 1.0 Uani 0.02141 4
C C6 0.17319(12) 0.70494(24) 0.25811(12) 1.0 Uani 0.02435 4
C C7 0.10331(12) 0.75750(23) 0.18876(12) 1.0 Uani 0.02247 4
C C8 0.04441(12) 0.62743(23) 0.15913(12) 1.0 Uani 0.0227 4
C C9 0.07742(13) 0.49391(23) 0.20999(12) 1.0 Uani 0.02419 4
C C10 0.15784(14) 0.54197(25) 0.27046(12) 1.0 Uani 0.02564 4
C C11 0.49010(15) 0.61683(32) 0.13472(17) 0.92 Uani 0.03607 4
H H11A 0.5547(8) 0.6426(22) 0.1799(9) 0.92 Uiso 0.052(5) 4
H H11B 0.4915(14) 0.6768(22) 0.0687(7) 0.92 Uiso 0.062(6) 4
H H11C 0.4997(17) 0.4921(6) 0.1241(15) 0.92 Uiso 0.077(7) 4
C C12 0.40500(17) 0.58729(33) 0.31864(15) 0.84 Uani 0.03229 4
H H12A 0.4677(10) 0.6464(24) 0.3529(13) 0.84 Uiso 0.065(7) 4
H H12B 0.4137(16) 0.4611(4) 0.3163(13) 0.84 Uiso 0.054(6) 4
H H12C 0.3469(10) 0.6035(22) 0.3657(10) 0.84 Uiso 0.047(6) 4
C C13 0.22015(15) 0.16995(25) 0.22793(14) 1.0 Uani 0.03296 4
C C14 0.31530(13) 0.18168(24) 0.04721(14) 1.0 Uani 0.02967 4
C C15 0.3962(6) 0.8692(9) 0.2345(5) 0.248(9) Uiso 0.0226(25) 4
H H 0.3066(12) 0.4544(21) 0.1621(11) 1.0 Uiso 0.050(5) 4
H H1 0.3543(8) 0.7985(16) 0.0263(10) 1.0 Uiso 0.052(5) 4
H H2 0.1614(10) 0.8775(8) 0.0095(10) 1.0 Uiso 0.036(4) 4
H H3 0.05912(18) 0.6326(20) -0.0465(11) 1.0 Uiso 0.046(4) 4
H H4 0.1848(10) 0.3911(8) -0.0725(8) 1.0 Uiso 0.026(4) 4
H H5 0.3700(6) 0.4987(16) -0.0154(9) 1.0 Uiso 0.030(4) 4
H H6 0.2198(9) 0.7822(15) 0.3012(9) 1.0 Uiso 0.048(5) 4
H H7 0.0939(12) 0.8783(6) 0.1666(10) 1.0 Uiso 0.043(4) 4
H H8 -0.0159(8) 0.6288(20) 0.1065(8) 1.0 Uiso 0.046(4) 4
H H9 0.0451(9) 0.3777(7) 0.2090(8) 1.0 Uiso 0.0215(33) 4
H H10 0.1967(10) 0.4624(15) 0.3185(8) 1.0 Uiso 0.045(5) 4
H H13A 0.1547(8) 0.1777(23) 0.2666(11) 1.0 Uiso 0.064(5) 4
H H13B 0.2790(8) 0.2142(19) 0.2748(9) 1.0 Uiso 0.047(4) 4
H H13C 0.2364(15) 0.0476(7) 0.2156(13) 1.0 Uiso 0.074(6) 4
H H14A 0.3034(16) 0.0563(5) 0.0517(13) 1.0 Uiso 0.074(6) 4
H H14B 0.3844(7) 0.2213(23) 0.0807(12) 1.0 Uiso 0.072(6) 4
H H14C 0.3142(13) 0.2177(21) -0.0248(4) 1.0 Uiso 0.059(5) 4
H H15 0.3857(11) 0.8523(21) 0.2183(11) 0.752(9) Uiso 0.013(4) 4

loop_
_atom_type_symbol
_atom_type_number_in_cell
Nb 4.0
Cl 4.0
C 56.032
H 92.128
Si 8.0

loop_
_geom_angle_atom_site_label_1
_geom_angle_atom_site_label_2
_geom_angle_atom_site_label_3
_geom_angle
_geom_angle_site_symmetry_1
_geom_angle_site_symmetry_2
_geom_angle_site_symmetry_3
_geom_angle_publ_flag
Si1 Nb Si2 105.838(17) 1_555 . 1_555 n
Si1 Nb C2 99.63(5) 1_555 . 1_555 n
Si1 Nb C3 129.88(5) 1_555 . 1_555 n
Si1 Nb H 52.9(6) 1_555 . 1_555 n
Si2 Nb C2 130.99(5) 1_555 . 1_555 n
Si2 Nb C3 100.16(5) 1_555 . 1_555 n
Si2 Nb H 52.9(6) 1_555 . 1_555 n
C2 Nb C3 34.77(6) 1_555 . 1_555 n
C2 Nb H 133.8(5) 1_555 . 1_555 n
C3 Nb H 133.5(5) 1_555 . 1_555 n
Nb Si1 C11 115.42(7) 1_555 . 1_555 n
Nb Si1 C12 114.81(8) 1_555 . 1_555 n
Nb Si1 C15 121.36(24) 1_555 . 1_555 n
Nb Si1 H15 115.4(6) 1_555 . 1_555 n
C11 Si1 C12 103.58(11) 1_555 . 1_555 n
C11 Si1 C15 104.82(25) 1_555 . 1_555 n
C11 Si1 H15 105.4(6) 1_555 . 1_555 n
C12 Si1 C15 93.54(25) 1_555 . 1_555 n
C12 Si1 H15 100.5(6) 1_555 . 1_555 n
C15 Si1 H15 7.4(7) 1_555 . 1_555 n
Nb Si2 Cl 114.944(23) 1_555 . 1_555 n
Nb Si2 C13 116.96(7) 1_555 . 1_555 n
Nb Si2 C14 117.40(7) 1_555 . 1_555 n
Nb Si2 H 43.7(5) 1_555 . 1_555 n
Cl Si2 C13 100.01(7) 1_555 . 1_555 n
Cl Si2 C14 99.72(6) 1_555 . 1_555 n
Cl Si2 H 158.6(5) 1_555 . 1_555 n
C13 Si2 C14 105.10(9) 1_555 . 1_555 n
C13 Si2 H 93.5(4) 1_555 . 1_555 n
C14 Si2 H 92.6(5) 1_555 . 1_555 n
C2 C1 C5 107.38(16) 1_555 . 1_555 n
C2 C1 H1 128.4(9) 1_555 . 1_555 n
C5 C1 H1 124.2(9) 1_555 . 1_555 n
Nb C2 C1 72.97(10) 1_555 . 1_555 n
Nb C2 C3 72.64(10) 1_555 . 1_555 n
Nb C2 H2 118.5(8) 1_555 . 1_555 n
C1 C2 C3 108.08(16) 1_555 . 1_555 n
C1 C2 H2 124.8(8) 1_555 . 1_555 n
C3 C2 H2 127.0(8) 1_555 . 1_555 n
Nb C3 C2 72.59(9) 1_555 . 1_555 n
Nb C3 C4 73.53(9) 1_555 . 1_555 n
Nb C3 H3 118.8(8) 1_555 . 1_555 n
C2 C3 C4 108.35(16) 1_555 . 1_555 n
C2 C3 H3 119.7(9) 1_555 . 1_555 n
C4 C3 H3 131.9(9) 1_555 . 1_555 n
C3 C4 C5 107.89(16) 1_555 . 1_555 n
C3 C4 H4 122.7(8) 1_555 . 1_555 n
C5 C4 H4 129.0(7) 1_555 . 1_555 n
C1 C5 C4 108.29(16) 1_555 . 1_555 n
C1 C5 H5 124.1(8) 1_555 . 1_555 n
C4 C5 H5 127.6(8) 1_555 . 1_555 n
C7 C6 C10 107.62(16) 1_555 . 1_555 n
C7 C6 H6 124.0(9) 1_555 . 1_555 n
C10 C6 H6 127.5(9) 1_555 . 1_555 n
C6 C7 C8 107.98(17) 1_555 . 1_555 n
C6 C7 H7 125.0(8) 1_555 . 1_555 n
C8 C7 H7 126.9(8) 1_555 . 1_555 n
C7 C8 C9 108.54(16) 1_555 . 1_555 n
C7 C8 H8 126.3(9) 1_555 . 1_555 n
C9 C8 H8 125.2(9) 1_555 . 1_555 n
C8 C9 C10 107.19(17) 1_555 . 1_555 n
C8 C9 H9 127.9(7) 1_555 . 1_555 n
C10 C9 H9 124.7(7) 1_555 . 1_555 n
C6 C10 C9 108.66(17) 1_555 . 1_555 n
C6 C10 H10 128.6(9) 1_555 . 1_555 n
C9 C10 H10 122.7(9) 1_555 . 1_555 n
Si1 C11 H11A 108.4(9) 1_555 . 1_555 n
Si1 C11 H11B 112.0(10) 1_555 . 1_555 n
Si1 C11 H11C 114.1(12) 1_555 . 1_555 n
H11A C11 H11B 112.1(14) 1_555 . 1_555 n
H11A C11 H11C 100.6(15) 1_555 . 1_555 n
H11B C11 H11C 109.3(16) 1_555 . 1_555 n
Si1 C12 H12A 110.9(12) 1_555 . 1_555 n
Si1 C12 H12B 110.7(10) 1_555 . 1_555 n
Si1 C12 H12C 114.7(10) 1_555 . 1_555 n
H12A C12 H12B 113.1(17) 1_555 . 1_555 n
H12A C12 H12C 103.8(15) 1_555 . 1_555 n
H12B C12 H12C 103.4(15) 1_555 . 1_555 n
Si2 C13 H13A 116.2(10) 1_555 . 1_555 n
Si2 C13 H13B 111.8(9) 1_555 . 1_555 n
Si2 C13 H13C 107.8(10) 1_555 . 1_555 n
H13A C13 H13B 104.8(13) 1_555 . 1_555 n
H13A C13 H13C 109.1(14) 1_555 . 1_555 n
H13B C13 H13C 106.7(14) 1_555 . 1_555 n
Si2 C14 H14A 105.5(11) 1_555 . 1_555 n
Si2 C14 H14B 106.2(10) 1_555 . 1_555 n
Si2 C14 H14C 113.5(10) 1_555 . 1_555 n
H14A C14 H14B 114.2(16) 1_555 . 1_555 n
H14A C14 H14C 110.2(15) 1_555 . 1_555 n
H14B C14 H14C 107.3(14) 1_555 . 1_555 n
Si1 C15 H15 43(4) 1_555 . 1_555 n
Nb H Si2 83.4(7) 1_555 . 1_555 n
Si1 H15 C15 129(4) 1_555 . 1_555 n

loop_
_geom_bond_atom_site_label_1
_geom_bond_atom_site_label_2
_geom_bond_distance
_geom_bond_site_symmetry_1
_geom_bond_site_symmetry_2
_geom_bond_publ_flag
Nb Si1 2.6528(5) . 1_555 n
Nb Si2 2.5961(5) . 1_555 n
Nb C1 2.3930(16) . 1_555 n
Nb C2 2.3857(17) . 1_555 n
Nb C3 2.3863(16) . 1_555 n
Nb C4 2.4037(16) . 1_555 n
Nb C5 2.3928(16) . 1_555 n
Nb C6 2.4029(17) . 1_555 n
Nb C7 2.3933(17) . 1_555 n
Nb C8 2.3948(16) . 1_555 n
Nb C9 2.4129(16) . 1_555 n
Nb C10 2.3948(17) . 1_555 n
Nb H 1.804(17) . 1_555 n
Si1 Nb 2.6528(5) . 1_555 n
Si1 C11 1.9050(22) . 1_555 n
Si1 H11A 2.475(13) . 1_555 n
Si1 C12 1.9051(24) . 1_555 n
Si1 C15 1.812(8) . 1_555 n
Si1 H 2.126(18) . 1_555 n
Si1 H15 1.603(18) . 1_555 n
Si2 Nb 2.5961(5) . 1_555 n
Si2 Cl 2.1832(7) . 1_555 n
Si2 C13 1.8919(19) . 1_555 n
Si2 C14 1.8953(19) . 1_555 n
Si2 H 2.085(17) . 1_555 n
Si2 H13C 2.456(14) . 1_555 n
Si2 H14A 2.426(16) . 1_555 n
Si2 H14B 2.436(15) . 1_555 n
Cl Si2 2.1832(7) . 1_555 n
Cl H3 2.674(11) . -1_565 n
C1 Nb 2.3930(16) . 1_555 n
C1 C2 1.4217(25) . 1_555 n
C1 C5 1.4296(26) . 1_555 n
C1 H1 1.0900(4) . 1_555 n
C2 Nb 2.3857(17) . 1_555 n
C2 C1 1.4217(25) . 1_555 n
C2 C3 1.4260(26) . 1_555 n
C2 H2 1.0900(4) . 1_555 n
C3 Nb 2.3863(16) . 1_555 n
C3 C2 1.4260(26) . 1_555 n
C3 C4 1.4117(26) . 1_555 n
C3 H3 1.0899(4) . 1_555 n
C4 Nb 2.4037(16) . 1_555 n
C4 C3 1.4117(26) . 1_555 n
C4 C5 1.4226(26) . 1_555 n
C4 H4 1.0900(4) . 1_555 n
C5 Nb 2.3928(16) . 1_555 n
C5 C1 1.4296(26) . 1_555 n
C5 C4 1.4226(26) . 1_555 n
C5 H5 1.0900(4) . 1_555 n
C6 Nb 2.4029(17) . 1_555 n
C6 C7 1.4186(26) . 1_555 n
C6 C10 1.4265(28) . 1_555 n
C6 H6 1.0899(4) . 1_555 n
C7 Nb 2.3933(17) . 1_555 n
C7 C6 1.4186(26) . 1_555 n
C7 C8 1.4269(26) . 1_555 n
C7 H7 1.0900(4) . 1_555 n
C8 Nb 2.3948(16) . 1_555 n
C8 C7 1.4269(26) . 1_555 n
C8 C9 1.4211(26) . 1_555 n
C8 H8 1.0899(4) . 1_555 n
C9 Nb 2.4129(16) . 1_555 n
C9 C8 1.4211(26) . 1_555 n
C9 C10 1.4253(27) . 1_555 n
C9 H9 1.0900(4) . 1_555 n
C10 Nb 2.3948(17) . 1_555 n
C10 C6 1.4265(28) . 1_555 n
C10 C9 1.4253(27) . 1_555 n
C10 H10 1.0900(4) . 1_555 n
C11 Si1 1.9050(22) . 1_555 n
C11 H11A 1.0899(4) . 1_555 n
C11 H11B 1.0900(4) . 1_555 n
C11 H11C 1.0900(4) . 1_555 n
H11A Si1 2.475(13) . 1_555 n
H11A C11 1.0899(4) . 1_555 n
H11A H11B 1.808(15) . 1_555 n
H11A H11C 1.677(19) . 1_555 n
H11B C11 1.0900(4) . 1_555 n
H11B H11A 1.808(15) . 1_555 n
H11B H11C 1.778(17) . 1_555 n
H11C C11 1.0900(4) . 1_555 n
H11C H11A 1.677(19) . 1_555 n
H11C H11B 1.778(17) . 1_555 n
C12 Si1 1.9051(24) . 1_555 n
C12 H12A 1.0900(4) . 1_555 n
C12 H12B 1.0899(4) . 1_555 n
C12 H12C 1.0900(4) . 1_555 n
H12A C12 1.0900(4) . 1_555 n
H12A H12B 1.819(18) . 1_555 n
H12A H12C 1.715(18) . 1_555 n
H12B C12 1.0899(4) . 1_555 n
H12B H12A 1.819(18) . 1_555 n
H12B H12C 1.711(17) . 1_555 n
H12C C12 1.0900(4) . 1_555 n
H12C H12A 1.715(18) . 1_555 n
H12C H12B 1.711(17) . 1_555 n
C13 Si2 1.8919(19) . 1_555 n
C13 H13A 1.0900(4) . 1_555 n
C13 H13B 1.0900(4) . 1_555 n
C13 H13C 1.0900(4) . 1_555 n
C14 Si2 1.8953(19) . 1_555 n
C14 H14A 1.0900(4) . 1_555 n
C14 H14B 1.0900(4) . 1_555 n
C14 H14C 1.0900(4) . 1_555 n
C15 Si1 1.812(8) . 1_555 n
C15 H15 0.304(19) . 1_555 n
H Nb 1.804(17) . 1_555 n
H Si1 2.126(18) . 1_555 n
H Si2 2.085(17) . 1_555 n
H1 C1 1.0900(4) . 1_555 n
H2 C2 1.0900(4) . 1_555 n
H3 Cl 2.674(11) . -1_565 n
H3 C3 1.0899(4) . 1_555 n
H4 C4 1.0900(4) . 1_555 n
H5 C5 1.0900(4) . 1_555 n
H6 C6 1.0899(4) . 1_555 n
H7 C7 1.0900(4) . 1_555 n
H8 C8 1.0899(4) . 1_555 n
H9 C9 1.0900(4) . 1_555 n
H10 C10 1.0900(4) . 1_555 n
H13A C13 1.0900(4) . 1_555 n
H13A H13B 1.728(15) . 1_555 n
H13A H13C 1.775(16) . 1_555 n
H13B C13 1.0900(4) . 1_555 n
H13B H13A 1.728(15) . 1_555 n
H13B H13C 1.749(16) . 1_555 n
H13C Si2 2.456(14) . 1_555 n
H13C C13 1.0900(4) . 1_555 n
H13C H13A 1.775(16) . 1_555 n
H13C H13B 1.749(16) . 1_555 n
H14A Si2 2.426(16) . 1_555 n
H14A C14 1.0900(4) . 1_555 n
H14A H14B 1.830(16) . 1_555 n
H14A H14C 1.787(16) . 1_555 n
H14B Si2 2.436(15) . 1_555 n
H14B C14 1.0900(4) . 1_555 n
H14B H14A 1.830(16) . 1_555 n
H14B H14C 1.756(16) . 1_555 n
H14C C14 1.0900(4) . 1_555 n
H14C H14A 1.787(16) . 1_555 n
H14C H14B 1.756(16) . 1_555 n
H15 Si1 1.603(18) . 1_555 n
H15 C15 0.304(19) . 1_555 n
